data_1520142
loop_
_publ_author_name
'Coles, Simon J.'
'Hursthouse, Michael B.'
'Davies, David B.'
'Kilic, A.'
'Uslu, A.'

_publ_section_title
;
 C7H14Cl4N3O2P3
;
_journal_name_full 'Crystal Structure Report Archive'
_journal_page_first 480
_journal_year 2008
_chemical_formula_sum 'C7 H14 Cl4 N3 O2 P3'
_chemical_formula_weight 406.92
_space_group_IT_number 2
_symmetry_cell_setting triclinic
_symmetry_space_group_name_Hall '-P 1'
_symmetry_space_group_name_H-M 'P -1'
_atom_sites_solution_hydrogens geom
_atom_sites_solution_primary direct
_atom_sites_solution_secondary difmap
_cell_angle_alpha 97.4510(10)
_cell_angle_beta 111.0060(10)
_cell_angle_gamma 103.9920(10)
_cell_formula_units_Z 2
_cell_length_a 8.03340(10)
_cell_length_b 10.0791(2)
_cell_length_c 11.1829(3)
_cell_measurement_reflns_used 3562
_cell_measurement_temperature 120(2)
_cell_measurement_theta_max 27.48
_cell_measurement_theta_min 1.0
_cell_volume 796.48(3)
_computing_cell_refinement 'DENZO, COLLECT'
_computing_data_reduction 'DENZO, COLLECT'
_computing_molecular_graphics 'PLATON (Spek, 1990)'
_computing_structure_refinement 'SHELXL-97 (Sheldrick, 1997)'
_computing_structure_solution 'SHELXS-97 (Sheldrick, 1997)'
_diffrn_ambient_temperature 120(2)
_diffrn_detector_area_resol_mean 9.091
_diffrn_measured_fraction_theta_full 0.995
_diffrn_measured_fraction_theta_max 0.995
_diffrn_measurement_device_type 'Bruker-Nonius KappaCCD Area Detector'
_diffrn_measurement_method '\f and \w scans'
_diffrn_radiation_monochromator graphite
_diffrn_radiation_source 'Bruker-Nonius FR591 rotating anode'
_diffrn_radiation_type MoK\a
_diffrn_radiation_wavelength 0.71073
_diffrn_reflns_av_R_equivalents 0.0254
_diffrn_reflns_av_sigmaI/netI 0.0221
_diffrn_reflns_limit_h_max 10
_diffrn_reflns_limit_h_min -10
_diffrn_reflns_limit_k_max 13
_diffrn_reflns_limit_k_min -13
_diffrn_reflns_limit_l_max 14
_diffrn_reflns_limit_l_min -14
_diffrn_reflns_number 16270
_diffrn_reflns_theta_full 27.49
_diffrn_reflns_theta_max 27.49
_diffrn_reflns_theta_min 2.01
_exptl_absorpt_coefficient_mu 1.043
_exptl_absorpt_correction_T_max 0.9497
_exptl_absorpt_correction_T_min 0.6926
_exptl_absorpt_correction_type multi-scan
_exptl_absorpt_process_details 'SADABS V2.10 (Sheldrick, G.M., 2003)'
_exptl_crystal_colour colourless
_exptl_crystal_density_diffrn 1.697
_exptl_crystal_density_method 'not measured'
_exptl_crystal_description slab
_exptl_crystal_F_000 412
_exptl_crystal_size_max 0.38
_exptl_crystal_size_mid 0.20
_exptl_crystal_size_min 0.05
_refine_diff_density_max 0.287
_refine_diff_density_min -0.490
_refine_diff_density_rms 0.080
_refine_ls_extinction_method none
_refine_ls_goodness_of_fit_ref 1.090
_refine_ls_hydrogen_treatment constr
_refine_ls_matrix_type full
_refine_ls_number_parameters 174
_refine_ls_number_reflns 3645
_refine_ls_number_restraints 0
_refine_ls_restrained_S_all 1.090
_refine_ls_R_factor_all 0.0318
_refine_ls_R_factor_gt 0.0262
_refine_ls_shift/su_max 0.001
_refine_ls_shift/su_mean 0.000
_refine_ls_structure_factor_coef Fsqd
_refine_ls_weighting_details 'calc w=1/[\s^2^(Fo^2^)+(0.0303P)^2^+0.5181P] where P=(Fo^2^+2Fc^2^)/3'
_refine_ls_weighting_scheme calc
_refine_ls_wR_factor_gt 0.0648
_refine_ls_wR_factor_ref 0.0678
_reflns_number_gt 3233
_reflns_number_total 3645
_reflns_threshold_expression >2sigma(I)
_cod_data_source_file eCrystal-480.cif
_cod_data_source_block 2006src0701
_cod_depositor_comments
;
Citation :
Coles, Simon J. and Hursthouse, Michael B. and Davies, David B. and 
Kilic, A. and Uslu, A. (2008) 
University of Southampton, Crystal Structure Report Archive. 
(doi:10.5258/ecrystals/480)

More at:
http://ecrystals.chem.soton.ac.uk/480/

The following automatic conversions were performed:

'_symmetry_cell_setting' value 'Triclinic' changed to 'triclinic'
according to the built-in table from CIF Core dictionary named
'cif_core.dic' version 2.4.1 from 2010-06-29.

Automatic conversion script
Id: cif_fix_values 3392 2015-05-12 13:50:21Z andrius 
;
_cod_original_sg_symbol_H-M P-1
_cod_database_code 1520142

loop_
_symmetry_equiv_pos_as_xyz
'x, y, z'
'-x, -y, -z'

loop_
_atom_site_label
_atom_site_type_symbol
_atom_site_fract_x
_atom_site_fract_y
_atom_site_fract_z
_atom_site_U_iso_or_equiv
_atom_site_adp_type
_atom_site_occupancy
_atom_site_symmetry_multiplicity
_atom_site_calc_flag
_atom_site_refinement_flags
_atom_site_disorder_assembly
_atom_site_disorder_group
C1 C 0.0670(2) 0.49287(18) 0.66348(16) 0.0159(3) Uani 1 1 d . . .
H1A H -0.0318 0.4242 0.5830 0.019 Uiso 1 1 calc R . .
H1B H 0.0266 0.5770 0.6764 0.019 Uiso 1 1 calc R . .
C2 C 0.0898(2) 0.42771(16) 0.78230(15) 0.0125(3) Uani 1 1 d . . .
C3 C 0.2472(2) 0.53451(17) 0.90465(16) 0.0156(3) Uani 1 1 d . . .
H3A H 0.2072 0.6174 0.9239 0.019 Uiso 1 1 calc R . .
H3B H 0.2692 0.4914 0.9813 0.019 Uiso 1 1 calc R . .
C4 C -0.0920(2) 0.40662(18) 0.80569(17) 0.0173(3) Uani 1 1 d . . .
H4A H -0.0767 0.3667 0.8839 0.021 Uiso 1 1 calc R . .
H4B H -0.1079 0.5000 0.8267 0.021 Uiso 1 1 calc R . .
C5 C -0.2708(2) 0.3112(2) 0.69048(19) 0.0259(4) Uani 1 1 d . . .
H5A H -0.2915 0.3518 0.6134 0.039 Uiso 1 1 calc R . .
H5B H -0.3778 0.3027 0.7150 0.039 Uiso 1 1 calc R . .
H5C H -0.2579 0.2178 0.6692 0.039 Uiso 1 1 calc R . .
C6 C 0.1360(2) 0.28936(17) 0.75669(18) 0.0190(3) Uani 1 1 d . . .
H6A H 0.0448 0.2315 0.6682 0.023 Uiso 1 1 calc R . .
H6B H 0.2621 0.3127 0.7552 0.023 Uiso 1 1 calc R . .
C7 C 0.1330(3) 0.20100(19) 0.8572(2) 0.0264(4) Uani 1 1 d . . .
H7A H 0.2153 0.2591 0.9462 0.040 Uiso 1 1 calc R . .
H7B H 0.1771 0.1213 0.8390 0.040 Uiso 1 1 calc R . .
H7C H 0.0046 0.1658 0.8511 0.040 Uiso 1 1 calc R . .
N1 N 0.60049(19) 0.64413(15) 0.74351(15) 0.0185(3) Uani 1 1 d . . .
N2 N 0.6559(2) 0.91379(15) 0.71285(15) 0.0193(3) Uani 1 1 d . . .
N3 N 0.37672(19) 0.79158(15) 0.78392(15) 0.0180(3) Uani 1 1 d . . .
O1 O 0.24324(15) 0.53354(12) 0.64553(11) 0.0153(2) Uani 1 1 d . . .
O2 O 0.42337(15) 0.58111(12) 0.88749(11) 0.0172(2) Uani 1 1 d . . .
P1 P 0.41571(5) 0.64371(4) 0.76499(4) 0.01313(10) Uani 1 1 d . . .
P2 P 0.71972(6) 0.77695(4) 0.71722(4) 0.01452(10) Uani 1 1 d . . .
P3 P 0.48349(6) 0.92175(4) 0.74800(4) 0.01310(10) Uani 1 1 d . . .
Cl1 Cl 0.98540(5) 0.83016(4) 0.84968(4) 0.02218(10) Uani 1 1 d . . .
Cl2 Cl 0.74831(7) 0.71930(5) 0.54994(4) 0.02840(12) Uani 1 1 d . . .
Cl3 Cl 0.56966(6) 1.09263(4) 0.89429(4) 0.02166(10) Uani 1 1 d . . .
Cl4 Cl 0.30386(6) 0.97580(5) 0.60011(4) 0.02510(11) Uani 1 1 d . . .

loop_
_atom_site_aniso_label
_atom_site_aniso_U_11
_atom_site_aniso_U_22
_atom_site_aniso_U_33
_atom_site_aniso_U_23
_atom_site_aniso_U_13
_atom_site_aniso_U_12
C1 0.0106(7) 0.0204(8) 0.0149(7) 0.0062(6) 0.0039(6) 0.0025(6)
C2 0.0118(7) 0.0116(7) 0.0130(7) 0.0035(6) 0.0040(6) 0.0030(6)
C3 0.0142(7) 0.0164(8) 0.0145(8) 0.0037(6) 0.0055(6) 0.0024(6)
C4 0.0158(8) 0.0182(8) 0.0194(8) 0.0058(6) 0.0085(7) 0.0050(6)
C5 0.0148(8) 0.0326(10) 0.0252(9) 0.0084(8) 0.0066(7) 0.0001(7)
C6 0.0190(8) 0.0133(8) 0.0262(9) 0.0045(7) 0.0112(7) 0.0045(6)
C7 0.0239(9) 0.0165(9) 0.0397(11) 0.0141(8) 0.0110(8) 0.0069(7)
N1 0.0155(7) 0.0127(7) 0.0315(8) 0.0068(6) 0.0124(6) 0.0065(5)
N2 0.0200(7) 0.0159(7) 0.0317(8) 0.0114(6) 0.0171(6) 0.0091(6)
N3 0.0167(7) 0.0134(7) 0.0285(8) 0.0056(6) 0.0138(6) 0.0053(5)
O1 0.0137(5) 0.0164(6) 0.0144(5) 0.0037(4) 0.0062(5) 0.0016(4)
O2 0.0124(5) 0.0184(6) 0.0164(6) 0.0068(5) 0.0025(5) 0.0009(4)
P1 0.01164(19) 0.0113(2) 0.0162(2) 0.00385(15) 0.00542(16) 0.00324(15)
P2 0.01335(19) 0.0149(2) 0.0191(2) 0.00575(16) 0.00881(16) 0.00663(16)
P3 0.01305(19) 0.0117(2) 0.0159(2) 0.00355(15) 0.00631(16) 0.00532(15)
Cl1 0.01423(19) 0.0200(2) 0.0283(2) 0.00690(17) 0.00463(16) 0.00406(15)
Cl2 0.0337(2) 0.0419(3) 0.0215(2) 0.00977(19) 0.01571(19) 0.0243(2)
Cl3 0.0259(2) 0.0156(2) 0.0193(2) -0.00102(15) 0.00817(17) 0.00347(16)
Cl4 0.0243(2) 0.0271(2) 0.0210(2) 0.00702(17) 0.00203(17) 0.01318(18)

loop_
_atom_type_symbol
_atom_type_description
_atom_type_scat_dispersion_real
_atom_type_scat_dispersion_imag
_atom_type_scat_source
C C 0.0033 0.0016 'International Tables Vol C Tables 4.2.6.8 and 6.1.1.4'
H H 0.0000 0.0000 'International Tables Vol C Tables 4.2.6.8 and 6.1.1.4'
N N 0.0061 0.0033 'International Tables Vol C Tables 4.2.6.8 and 6.1.1.4'
O O 0.0106 0.0060 'International Tables Vol C Tables 4.2.6.8 and 6.1.1.4'
P P 0.1023 0.0942 'International Tables Vol C Tables 4.2.6.8 and 6.1.1.4'
Cl Cl 0.1484 0.1585 'International Tables Vol C Tables 4.2.6.8 and 6.1.1.4'

loop_
_geom_angle_atom_site_label_1
_geom_angle_atom_site_label_2
_geom_angle_atom_site_label_3
_geom_angle
_geom_angle_site_symmetry_1
_geom_angle_site_symmetry_3
O1 C1 C2 111.38(12) . .
C1 C2 C3 108.25(13) . .
C1 C2 C4 108.13(13) . .
C3 C2 C4 106.54(13) . .
C1 C2 C6 109.31(13) . .
C3 C2 C6 111.24(13) . .
C4 C2 C6 113.19(13) . .
O2 C3 C2 112.38(13) . .
C5 C4 C2 115.34(14) . .
C7 C6 C2 115.13(15) . .
P2 N1 P1 121.30(9) . .
P2 N2 P3 119.88(9) . .
P3 N3 P1 121.87(9) . .
C1 O1 P1 115.90(10) . .
C3 O2 P1 117.20(10) . .
O2 P1 O1 104.33(6) . .
O2 P1 N1 107.74(7) . .
O1 P1 N1 108.26(7) . .
O2 P1 N3 109.52(7) . .
O1 P1 N3 109.60(7) . .
N1 P1 N3 116.66(8) . .
N1 P2 N2 119.81(8) . .
N1 P2 Cl2 108.97(6) . .
N2 P2 Cl2 108.16(6) . .
N1 P2 Cl1 108.32(6) . .
N2 P2 Cl1 108.83(6) . .
Cl2 P2 Cl1 101.13(3) . .
N3 P3 N2 118.88(7) . .
N3 P3 Cl3 109.12(6) . .
N2 P3 Cl3 108.29(6) . .
N3 P3 Cl4 110.43(6) . .
N2 P3 Cl4 107.85(6) . .
Cl3 P3 Cl4 100.72(2) . .

loop_
_geom_bond_atom_site_label_1
_geom_bond_atom_site_label_2
_geom_bond_distance
_geom_bond_site_symmetry_2
C1 O1 1.4686(19) .
C1 C2 1.530(2) .
C2 C3 1.533(2) .
C2 C4 1.544(2) .
C2 C6 1.545(2) .
C3 O2 1.4684(19) .
C4 C5 1.527(2) .
C6 C7 1.525(2) .
N1 P2 1.5747(15) .
N1 P1 1.5856(14) .
N2 P2 1.5839(14) .
N2 P3 1.5860(14) .
N3 P3 1.5678(14) .
N3 P1 1.5985(14) .
O1 P1 1.5753(11) .
O2 P1 1.5688(12) .
P2 Cl2 1.9951(6) .
P2 Cl1 2.0027(6) .
P3 Cl3 2.0007(6) .
P3 Cl4 2.0043(6) .
